data_4325965
loop_
_publ_author_name
'Michael Nippe'
'Eckhard Bill'
'John F. Berry'

_publ_contact_author_address
;Department of Chemistry
University of Wisconsin-Madison
1101 University Ave
Madison, WI  53706
USA
;
_publ_contact_author_email berry@chem.wisc.edu
_publ_contact_author_name 'John F. Berry'
_publ_contact_author_phone 809-608-262-7534
_publ_section_title
;
 Group 6 Complexes with Iron and Zinc Heterometals: Understanding the
 Structural, Spectroscopic, and Electrochemical Properties of a Complete
 Series of M M...M' Compounds
;
_journal_name_full 'Inorganic Chemistry'
_journal_page_first 7650
_journal_page_last 7661
_journal_paper_doi 10.1021/ic2011315
_journal_volume 50
_journal_year 2011
_chemical_formula_moiety 'C40 H32 N12 Cr2 Zn2 Cl4, 1.5 (C4H8O), C4H10'
_chemical_formula_sum 'C48 H50 Cl4 Cr2 N12 O2 Zn2'
_chemical_formula_weight 1203.54
_chemical_name_systematic
; 
 ? 
;
_space_group_IT_number 2
_symmetry_cell_setting triclinic
_symmetry_space_group_name_Hall '-P 1'
_symmetry_space_group_name_H-M 'P -1'
_atom_sites_solution_hydrogens geom
_atom_sites_solution_primary direct
_atom_sites_solution_secondary difmap
_audit_creation_method SHELXL-97
_cell_angle_alpha 62.5790(10)
_cell_angle_beta 70.665(2)
_cell_angle_gamma 78.582(2)
_cell_formula_units_Z 2
_cell_length_a 12.6107(4)
_cell_length_b 15.2039(5)
_cell_length_c 16.3625(5)
_cell_measurement_reflns_used 9966
_cell_measurement_temperature 100(2)
_cell_measurement_theta_max 27.9917
_cell_measurement_theta_min 2.3460
_cell_volume 2623.80(15)
_computing_cell_refinement 'SAINT Ver. 7.24A (Bruker-AXS, 2007)'
_computing_data_collection 'APEX2 Ver. 2.1-4 (Bruker-AXS, 2009)'
_computing_data_reduction 'SAINT Ver. 7.24A'
_computing_molecular_graphics SHELXTL
_computing_publication_material SHELXTL
_computing_structure_refinement 'SHELXTL, OLEX2 (Dolomanov et al., 2009)'
_computing_structure_solution 'SHELXTL (Sheldrick, 2008)'
_diffrn_ambient_temperature 100
_diffrn_measured_fraction_theta_full 0.997
_diffrn_measured_fraction_theta_max 0.997
_diffrn_measurement_device_type 'Bruker SMART APEX2 area detector'
_diffrn_measurement_method '0.60\% \w and 0.6\% \f scans'
_diffrn_radiation_monochromator 'mirror optics'
_diffrn_radiation_source 'fine-focus sealed tube'
_diffrn_radiation_type 'Mo K\a'
_diffrn_radiation_wavelength 0.71073
_diffrn_reflns_av_R_equivalents 0.0283
_diffrn_reflns_av_sigmaI/netI 0.0206
_diffrn_reflns_limit_h_max 16
_diffrn_reflns_limit_h_min -16
_diffrn_reflns_limit_k_max 20
_diffrn_reflns_limit_k_min -20
_diffrn_reflns_limit_l_max 21
_diffrn_reflns_limit_l_min -21
_diffrn_reflns_number 65867
_diffrn_reflns_theta_full 28.02
_diffrn_reflns_theta_max 28.02
_diffrn_reflns_theta_min 1.46
_exptl_absorpt_coefficient_mu 1.561
_exptl_absorpt_correction_T_max 0.8814
_exptl_absorpt_correction_T_min 0.7322
_exptl_absorpt_correction_type analytical
_exptl_crystal_colour red
_exptl_crystal_density_diffrn 1.523
_exptl_crystal_description needle
_exptl_crystal_F_000 1228
_exptl_crystal_size_max 0.21
_exptl_crystal_size_mid 0.10
_exptl_crystal_size_min 0.08
_platon_squeeze_details
;
;
_refine_diff_density_max 1.848
_refine_diff_density_min -0.715
_refine_diff_density_rms 0.080
_refine_ls_extinction_method none
_refine_ls_goodness_of_fit_ref 1.040
_refine_ls_hydrogen_treatment constr
_refine_ls_matrix_type full
_refine_ls_number_parameters 634
_refine_ls_number_reflns 12682
_refine_ls_number_restraints 0
_refine_ls_restrained_S_all 1.040
_refine_ls_R_factor_all 0.0345
_refine_ls_R_factor_gt 0.0307
_refine_ls_shift/su_max 0.002
_refine_ls_shift/su_mean 0.000
_refine_ls_structure_factor_coef Fsqd
_refine_ls_weighting_details 'calc w=1/[\s^2^(Fo^2^)+(0.0357P)^2^+4.3043P] where P=(Fo^2^+2Fc^2^)/3'
_refine_ls_weighting_scheme calc
_refine_ls_wR_factor_gt 0.0813
_refine_ls_wR_factor_ref 0.0831
_reflns_number_gt 11294
_reflns_number_total 12682
_reflns_threshold_expression >2sigma(I)
_cod_data_source_file ic2011315_si_002_6.cif
_cod_data_source_block berry166c
_cod_original_cell_volume 2623.80(14)
_cod_database_code 4325965

loop_
_symmetry_equiv_pos_as_xyz
'x, y, z'
'-x, -y, -z'

loop_
_atom_site_label
_atom_site_type_symbol
_atom_site_fract_x
_atom_site_fract_y
_atom_site_fract_z
_atom_site_U_iso_or_equiv
_atom_site_adp_type
_atom_site_occupancy
_atom_site_symmetry_multiplicity
_atom_site_calc_flag
_atom_site_refinement_flags
Zn1 Zn 0.527741(19) 0.747127(17) 1.013908(17) 0.01275(6) Uani 1 1 d .
Zn2 Zn 0.079761(19) 0.800520(17) 0.706447(16) 0.01211(6) Uani 1 1 d .
Cr1 Cr 0.34076(2) 0.71866(2) 0.93859(2) 0.00895(7) Uani 1 1 d .
Cr2 Cr 0.18309(2) 0.78090(2) 0.87443(2) 0.00888(7) Uani 1 1 d .
Cl2 Cl 0.66507(5) 0.74005(4) 1.07499(5) 0.02417(12) Uani 1 1 d .
Cl3 Cl -0.02489(5) 0.81385(4) 0.61435(4) 0.02243(11) Uani 1 1 d .
Cl4 Cl -0.01603(4) 0.83829(4) 0.83095(3) 0.01387(9) Uani 1 1 d .
Cl5 Cl 0.49728(4) 0.59968(4) 1.03204(4) 0.01521(10) Uani 1 1 d .
O1S O 0.8269(2) 0.2889(2) 0.65646(19) 0.0586(7) Uani 1 1 d .
O2S O 0.4274(2) 0.19153(17) 0.59347(17) 0.0449(5) Uani 1 1 d .
N1 N 0.39062(14) 0.82114(13) 1.06642(12) 0.0128(3) Uani 1 1 d .
N2 N 0.24990(13) 0.75281(12) 1.05220(12) 0.0111(3) Uani 1 1 d .
N3 N 0.08921(14) 0.73333(12) 1.02194(12) 0.0110(3) Uani 1 1 d .
N4 N 0.57804(14) 0.83187(13) 0.86951(13) 0.0133(3) Uani 1 1 d .
N5 N 0.39095(14) 0.86457(12) 0.86709(12) 0.0114(3) Uani 1 1 d .
N6 N 0.20353(14) 0.91629(12) 0.87129(12) 0.0116(3) Uani 1 1 d .
N7 N 0.18676(14) 0.91231(13) 0.63105(12) 0.0133(3) Uani 1 1 d .
N8 N 0.29419(14) 0.81848(12) 0.73905(12) 0.0109(3) Uani 1 1 d .
N9 N 0.42518(14) 0.70336(12) 0.81162(12) 0.0108(3) Uani 1 1 d .
N10 N 0.17201(14) 0.67164(13) 0.72883(12) 0.0133(3) Uani 1 1 d .
N11 N 0.18545(14) 0.63989(12) 0.87989(12) 0.0109(3) Uani 1 1 d .
N12 N 0.25635(13) 0.58182(12) 1.01164(12) 0.0105(3) Uani 1 1 d .
C1 C 0.42207(18) 0.88947(16) 1.08443(16) 0.0172(4) Uani 1 1 d .
H1 H 0.4999 0.8914 1.0763 0.021 Uiso 1 1 calc R
C1S C 0.9878(5) 0.1818(6) 0.6404(5) 0.138(3) Uani 1 1 d .
H1SA H 1.0187 0.1241 0.6267 0.207 Uiso 1 1 calc R
H1SB H 0.9878 0.1664 0.7055 0.207 Uiso 1 1 calc R
H1SC H 1.0341 0.2384 0.5944 0.207 Uiso 1 1 calc R
C2 C 0.34939(19) 0.95547(18) 1.11335(18) 0.0231(5) Uani 1 1 d .
H2 H 0.3755 1.0020 1.1250 0.028 Uiso 1 1 calc R
C2S C 0.8681(5) 0.2073(4) 0.6319(4) 0.0933(18) Uani 1 1 d .
H2SA H 0.8671 0.2259 0.5657 0.112 Uiso 1 1 calc R
H2SB H 0.8210 0.1498 0.6761 0.112 Uiso 1 1 calc R
C3 C 0.2347(2) 0.95225(19) 1.12526(19) 0.0253(5) Uani 1 1 d .
H3 H 0.1812 0.9972 1.1449 0.030 Uiso 1 1 calc R
C3S C 0.7103(4) 0.3175(4) 0.6578(3) 0.0672(11) Uani 1 1 d .
H3SA H 0.6635 0.2601 0.7037 0.081 Uiso 1 1 calc R
H3SB H 0.7015 0.3378 0.5934 0.081 Uiso 1 1 calc R
C4 C 0.20075(18) 0.88348(18) 1.10831(17) 0.0206(4) Uani 1 1 d .
H4 H 0.1229 0.8806 1.1172 0.025 Uiso 1 1 calc R
C4S C 0.6711(4) 0.4015(4) 0.6862(4) 0.0808(14) Uani 1 1 d .
H4SA H 0.7145 0.4595 0.6386 0.121 Uiso 1 1 calc R
H4SB H 0.6821 0.3820 0.7490 0.121 Uiso 1 1 calc R
H4SC H 0.5911 0.4181 0.6897 0.121 Uiso 1 1 calc R
C5 C 0.27946(17) 0.81656(15) 1.07775(14) 0.0131(4) Uani 1 1 d .
C5S C 0.3251(3) 0.3196(3) 0.6317(3) 0.0624(11) Uani 1 1 d .
H5SA H 0.2755 0.3760 0.6007 0.075 Uiso 1 1 calc R
H5SB H 0.3043 0.3041 0.7006 0.075 Uiso 1 1 calc R
C6 C 0.13755(16) 0.72919(15) 1.08664(14) 0.0121(4) Uani 1 1 d .
C6S C 0.4448(3) 0.3446(3) 0.5859(3) 0.0600(10) Uani 1 1 d .
H6SA H 0.4584 0.3890 0.5167 0.072 Uiso 1 1 calc R
H6SB H 0.4694 0.3761 0.6173 0.072 Uiso 1 1 calc R
C7 C 0.07927(17) 0.69422(16) 1.18441(15) 0.0163(4) Uani 1 1 d .
H7 H 0.1132 0.6934 1.2287 0.020 Uiso 1 1 calc R
C7S C 0.5010(3) 0.2466(3) 0.6020(3) 0.0528(9) Uani 1 1 d .
H7SA H 0.5748 0.2524 0.5538 0.063 Uiso 1 1 calc R
H7SB H 0.5131 0.2130 0.6666 0.063 Uiso 1 1 calc R
C8 C -0.02739(18) 0.66118(17) 1.21572(16) 0.0191(4) Uani 1 1 d .
H8 H -0.0675 0.6373 1.2817 0.023 Uiso 1 1 calc R
C8S C 0.3139(3) 0.2315(3) 0.6189(2) 0.0453(8) Uani 1 1 d .
H8SA H 0.2682 0.1819 0.6790 0.054 Uiso 1 1 calc R
H8SB H 0.2775 0.2510 0.5674 0.054 Uiso 1 1 calc R
C9 C -0.07600(17) 0.66315(16) 1.14973(16) 0.0169(4) Uani 1 1 d .
H9 H -0.1491 0.6400 1.1698 0.020 Uiso 1 1 calc R
C10 C -0.01555(17) 0.69938(15) 1.05495(15) 0.0140(4) Uani 1 1 d .
H10 H -0.0488 0.7008 1.0101 0.017 Uiso 1 1 calc R
C11 C 0.68941(17) 0.84567(16) 0.82451(16) 0.0172(4) Uani 1 1 d .
H11 H 0.7425 0.8012 0.8562 0.021 Uiso 1 1 calc R
C12 C 0.72863(18) 0.92052(17) 0.73594(16) 0.0194(4) Uani 1 1 d .
H12 H 0.8070 0.9270 0.7056 0.023 Uiso 1 1 calc R
C13 C 0.64934(18) 0.98719(17) 0.69154(16) 0.0187(4) Uani 1 1 d .
H13 H 0.6737 1.0419 0.6313 0.022 Uiso 1 1 calc R
C14 C 0.53618(18) 0.97370(16) 0.73494(15) 0.0157(4) Uani 1 1 d .
H14 H 0.4822 1.0194 0.7053 0.019 Uiso 1 1 calc R
C15 C 0.50093(16) 0.89145(15) 0.82383(14) 0.0118(4) Uani 1 1 d .
C16 C 0.30715(16) 0.93791(14) 0.86385(14) 0.0113(4) Uani 1 1 d .
C17 C 0.32102(17) 1.02809(15) 0.86337(16) 0.0160(4) Uani 1 1 d .
H17 H 0.3937 1.0440 0.8562 0.019 Uiso 1 1 calc R
C18 C 0.23022(19) 1.09282(16) 0.87318(18) 0.0211(5) Uani 1 1 d .
H18 H 0.2394 1.1531 0.8736 0.025 Uiso 1 1 calc R
C19 C 0.12403(19) 1.06901(17) 0.88251(18) 0.0218(5) Uani 1 1 d .
H19 H 0.0598 1.1124 0.8897 0.026 Uiso 1 1 calc R
C20 C 0.11499(17) 0.98116(16) 0.88095(16) 0.0168(4) Uani 1 1 d .
H20 H 0.0429 0.9651 0.8870 0.020 Uiso 1 1 calc R
C21 C 0.16691(18) 0.99502(16) 0.55520(15) 0.0173(4) Uani 1 1 d .
H21 H 0.0987 1.0021 0.5394 0.021 Uiso 1 1 calc R
C22 C 0.24119(19) 1.06921(16) 0.50010(15) 0.0183(4) Uani 1 1 d .
H22 H 0.2247 1.1270 0.4477 0.022 Uiso 1 1 calc R
C23 C 0.34172(19) 1.05706(16) 0.52340(15) 0.0183(4) Uani 1 1 d .
H23 H 0.3957 1.1063 0.4860 0.022 Uiso 1 1 calc R
C24 C 0.36232(18) 0.97320(16) 0.60097(15) 0.0158(4) Uani 1 1 d .
H24 H 0.4308 0.9642 0.6170 0.019 Uiso 1 1 calc R
C25 C 0.28181(16) 0.90142(15) 0.65606(14) 0.0116(4) Uani 1 1 d .
C26 C 0.39161(16) 0.76098(14) 0.73038(14) 0.0114(4) Uani 1 1 d .
C27 C 0.45299(18) 0.75418(15) 0.64360(15) 0.0150(4) Uani 1 1 d .
H27 H 0.4292 0.7936 0.5872 0.018 Uiso 1 1 calc R
C28 C 0.54648(18) 0.69106(16) 0.64066(15) 0.0182(4) Uani 1 1 d .
H28 H 0.5877 0.6866 0.5824 0.022 Uiso 1 1 calc R
C29 C 0.58105(18) 0.63326(17) 0.72360(16) 0.0197(4) Uani 1 1 d .
H29 H 0.6463 0.5896 0.7228 0.024 Uiso 1 1 calc R
C30 C 0.51779(17) 0.64143(15) 0.80643(15) 0.0147(4) Uani 1 1 d .
H30 H 0.5404 0.6013 0.8633 0.018 Uiso 1 1 calc R
C31 C 0.20268(19) 0.64855(17) 0.65308(16) 0.0193(4) Uani 1 1 d .
H31 H 0.1736 0.6901 0.6000 0.023 Uiso 1 1 calc R
C32 C 0.2730(2) 0.56908(18) 0.64867(17) 0.0224(5) Uani 1 1 d .
H32 H 0.2919 0.5553 0.5943 0.027 Uiso 1 1 calc R
C33 C 0.31632(19) 0.50842(16) 0.72698(16) 0.0185(4) Uani 1 1 d .
H33 H 0.3660 0.4528 0.7263 0.022 Uiso 1 1 calc R
C34 C 0.28639(17) 0.53000(15) 0.80455(15) 0.0142(4) Uani 1 1 d .
H34 H 0.3152 0.4889 0.8579 0.017 Uiso 1 1 calc R
C35 C 0.21255(16) 0.61352(15) 0.80574(14) 0.0114(4) Uani 1 1 d .
C36 C 0.19645(16) 0.56372(14) 0.96693(14) 0.0112(4) Uani 1 1 d .
C37 C 0.14110(17) 0.47476(15) 1.01011(15) 0.0144(4) Uani 1 1 d .
H37 H 0.1032 0.4612 0.9761 0.017 Uiso 1 1 calc R
C38 C 0.14224(18) 0.40776(16) 1.10165(16) 0.0173(4) Uani 1 1 d .
H38 H 0.1053 0.3474 1.1315 0.021 Uiso 1 1 calc R
C39 C 0.19837(18) 0.42953(16) 1.15023(15) 0.0171(4) Uani 1 1 d .
H39 H 0.1983 0.3855 1.2144 0.020 Uiso 1 1 calc R
C40 C 0.25358(17) 0.51607(15) 1.10302(15) 0.0143(4) Uani 1 1 d .
H40 H 0.2919 0.5307 1.1361 0.017 Uiso 1 1 calc R

loop_
_atom_site_aniso_label
_atom_site_aniso_U_11
_atom_site_aniso_U_22
_atom_site_aniso_U_33
_atom_site_aniso_U_23
_atom_site_aniso_U_13
_atom_site_aniso_U_12
Zn1 0.01186(11) 0.01105(11) 0.01939(12) -0.00755(9) -0.00858(9) 0.00093(8)
Zn2 0.01125(11) 0.01223(11) 0.01499(11) -0.00581(9) -0.00680(9) 0.00041(8)
Cr1 0.00864(14) 0.00763(14) 0.01246(14) -0.00488(11) -0.00451(11) -0.00015(11)
Cr2 0.00849(14) 0.00746(14) 0.01242(14) -0.00467(11) -0.00439(11) -0.00034(10)
Cl2 0.0236(3) 0.0194(3) 0.0417(3) -0.0147(2) -0.0243(2) 0.0041(2)
Cl3 0.0211(3) 0.0286(3) 0.0280(3) -0.0165(2) -0.0171(2) 0.0060(2)
Cl4 0.0113(2) 0.0155(2) 0.0177(2) -0.00868(18) -0.00637(17) 0.00140(16)
Cl5 0.0158(2) 0.0110(2) 0.0225(2) -0.00786(18) -0.00934(18) 0.00049(17)
O1S 0.0633(17) 0.0671(18) 0.0587(16) -0.0341(14) -0.0264(13) 0.0036(13)
O2S 0.0530(14) 0.0414(12) 0.0491(13) -0.0210(10) -0.0223(11) -0.0022(10)
N1 0.0119(8) 0.0143(8) 0.0163(8) -0.0083(7) -0.0061(6) -0.0008(6)
N2 0.0087(7) 0.0123(8) 0.0152(8) -0.0074(6) -0.0049(6) -0.0002(6)
N3 0.0105(7) 0.0091(8) 0.0148(8) -0.0056(6) -0.0050(6) 0.0000(6)
N4 0.0101(8) 0.0124(8) 0.0201(8) -0.0092(7) -0.0050(6) 0.0008(6)
N5 0.0093(7) 0.0101(8) 0.0170(8) -0.0066(6) -0.0054(6) -0.0002(6)
N6 0.0111(8) 0.0092(8) 0.0167(8) -0.0064(6) -0.0056(6) 0.0002(6)
N7 0.0120(8) 0.0128(8) 0.0147(8) -0.0046(7) -0.0052(6) -0.0001(6)
N8 0.0108(7) 0.0097(8) 0.0122(7) -0.0033(6) -0.0050(6) -0.0005(6)
N9 0.0102(7) 0.0094(8) 0.0143(8) -0.0054(6) -0.0048(6) -0.0003(6)
N10 0.0141(8) 0.0125(8) 0.0168(8) -0.0073(7) -0.0076(7) 0.0001(6)
N11 0.0120(7) 0.0091(8) 0.0140(8) -0.0053(6) -0.0057(6) -0.0009(6)
N12 0.0096(7) 0.0078(7) 0.0154(8) -0.0052(6) -0.0054(6) 0.0012(6)
C1 0.0153(9) 0.0194(10) 0.0241(11) -0.0132(9) -0.0076(8) -0.0021(8)
C1S 0.111(5) 0.218(9) 0.097(4) -0.111(5) -0.036(4) 0.091(5)
C2 0.0206(11) 0.0264(12) 0.0346(13) -0.0228(11) -0.0077(9) -0.0022(9)
C2S 0.143(5) 0.096(4) 0.061(3) -0.055(3) -0.040(3) 0.025(4)
C3 0.0185(11) 0.0295(13) 0.0410(14) -0.0281(11) -0.0076(10) 0.0037(9)
C3S 0.069(3) 0.083(3) 0.061(2) -0.029(2) -0.034(2) -0.008(2)
C4 0.0137(10) 0.0244(12) 0.0325(12) -0.0200(10) -0.0073(9) 0.0019(8)
C4S 0.086(3) 0.070(3) 0.102(4) -0.048(3) -0.048(3) 0.028(3)
C5 0.0133(9) 0.0139(9) 0.0165(9) -0.0085(8) -0.0068(7) 0.0001(7)
C5S 0.057(2) 0.061(2) 0.078(3) -0.044(2) -0.004(2) -0.0111(19)
C6 0.0103(9) 0.0121(9) 0.0175(9) -0.0087(8) -0.0057(7) 0.0010(7)
C6S 0.056(2) 0.066(3) 0.072(3) -0.048(2) -0.0017(19) -0.0128(19)
C7 0.0135(9) 0.0215(11) 0.0165(10) -0.0096(8) -0.0058(8) 0.0000(8)
C7S 0.055(2) 0.050(2) 0.064(2) -0.0230(18) -0.0289(18) -0.0080(16)
C8 0.0154(10) 0.0245(11) 0.0160(10) -0.0084(9) -0.0022(8) -0.0021(8)
C8S 0.0447(18) 0.055(2) 0.0311(15) -0.0145(14) -0.0037(13) -0.0139(15)
C9 0.0101(9) 0.0188(10) 0.0216(10) -0.0082(8) -0.0034(8) -0.0032(7)
C10 0.0117(9) 0.0131(9) 0.0197(10) -0.0074(8) -0.0070(8) -0.0004(7)
C11 0.0102(9) 0.0183(10) 0.0277(11) -0.0144(9) -0.0065(8) 0.0036(8)
C12 0.0109(9) 0.0253(11) 0.0258(11) -0.0167(9) 0.0002(8) -0.0034(8)
C13 0.0184(10) 0.0207(11) 0.0186(10) -0.0093(9) -0.0026(8) -0.0068(8)
C14 0.0159(10) 0.0154(10) 0.0180(10) -0.0069(8) -0.0073(8) -0.0017(8)
C15 0.0115(9) 0.0105(9) 0.0176(9) -0.0090(8) -0.0047(7) -0.0005(7)
C16 0.0113(9) 0.0097(9) 0.0139(9) -0.0045(7) -0.0058(7) 0.0000(7)
C17 0.0140(9) 0.0129(10) 0.0259(11) -0.0097(8) -0.0093(8) -0.0004(7)
C18 0.0197(11) 0.0134(10) 0.0372(13) -0.0144(9) -0.0131(9) 0.0023(8)
C19 0.0159(10) 0.0162(11) 0.0396(13) -0.0163(10) -0.0123(9) 0.0054(8)
C20 0.0108(9) 0.0154(10) 0.0278(11) -0.0109(9) -0.0083(8) 0.0014(7)
C21 0.0156(10) 0.0173(10) 0.0172(10) -0.0046(8) -0.0087(8) 0.0026(8)
C22 0.0215(10) 0.0151(10) 0.0153(9) -0.0031(8) -0.0079(8) 0.0014(8)
C23 0.0200(10) 0.0141(10) 0.0173(10) -0.0032(8) -0.0041(8) -0.0044(8)
C24 0.0148(9) 0.0153(10) 0.0179(10) -0.0052(8) -0.0069(8) -0.0022(8)
C25 0.0125(9) 0.0111(9) 0.0130(9) -0.0058(7) -0.0056(7) 0.0010(7)
C26 0.0111(9) 0.0104(9) 0.0139(9) -0.0052(7) -0.0044(7) -0.0015(7)
C27 0.0173(10) 0.0133(10) 0.0139(9) -0.0050(8) -0.0043(8) -0.0017(7)
C28 0.0180(10) 0.0181(10) 0.0170(10) -0.0087(8) -0.0017(8) -0.0004(8)
C29 0.0155(10) 0.0198(11) 0.0228(11) -0.0109(9) -0.0055(8) 0.0061(8)
C30 0.0150(9) 0.0124(9) 0.0179(10) -0.0065(8) -0.0077(8) 0.0022(7)
C31 0.0239(11) 0.0200(11) 0.0180(10) -0.0095(9) -0.0100(8) 0.0013(8)
C32 0.0301(12) 0.0220(11) 0.0204(11) -0.0137(9) -0.0087(9) 0.0026(9)
C33 0.0194(10) 0.0157(10) 0.0220(10) -0.0108(9) -0.0048(8) 0.0013(8)
C34 0.0145(9) 0.0115(9) 0.0183(10) -0.0068(8) -0.0063(8) 0.0001(7)
C35 0.0104(8) 0.0110(9) 0.0148(9) -0.0057(7) -0.0043(7) -0.0030(7)
C36 0.0102(8) 0.0097(9) 0.0152(9) -0.0067(7) -0.0042(7) 0.0012(7)
C37 0.0134(9) 0.0124(9) 0.0194(10) -0.0070(8) -0.0057(8) -0.0023(7)
C38 0.0174(10) 0.0109(9) 0.0215(10) -0.0040(8) -0.0051(8) -0.0042(8)
C39 0.0182(10) 0.0141(10) 0.0158(9) -0.0021(8) -0.0074(8) -0.0007(8)
C40 0.0144(9) 0.0138(10) 0.0164(9) -0.0062(8) -0.0079(8) 0.0016(7)

loop_
_atom_type_symbol
_atom_type_description
_atom_type_scat_dispersion_real
_atom_type_scat_dispersion_imag
_atom_type_scat_source
C C 0.0033 0.0016 'International Tables Vol C Tables 4.2.6.8 and 6.1.1.4'
H H 0.0000 0.0000 'International Tables Vol C Tables 4.2.6.8 and 6.1.1.4'
N N 0.0061 0.0033 'International Tables Vol C Tables 4.2.6.8 and 6.1.1.4'
Cl Cl 0.1484 0.1585 'International Tables Vol C Tables 4.2.6.8 and 6.1.1.4'
Cr Cr 0.3209 0.6236 'International Tables Vol C Tables 4.2.6.8 and 6.1.1.4'
Zn Zn 0.2839 1.4301 'International Tables Vol C Tables 4.2.6.8 and 6.1.1.4'
O O 0.0106 0.0060 'International Tables Vol C Tables 4.2.6.8 and 6.1.1.4'

loop_
_geom_angle_atom_site_label_1
_geom_angle_atom_site_label_2
_geom_angle_atom_site_label_3
_geom_angle
N1 Zn1 N4 106.20(7)
N1 Zn1 Cl5 115.42(5)
N4 Zn1 Cl5 105.82(5)
N1 Zn1 Cl2 108.49(5)
N4 Zn1 Cl2 107.99(5)
Cl5 Zn1 Cl2 112.47(2)
N10 Zn2 N7 107.95(7)
N10 Zn2 Cl3 106.46(5)
N7 Zn2 Cl3 107.98(5)
N10 Zn2 Cl4 120.19(5)
N7 Zn2 Cl4 99.40(5)
Cl3 Zn2 Cl4 114.01(2)
N2 Cr1 N5 86.47(7)
N2 Cr1 N9 172.18(7)
N5 Cr1 N9 87.62(7)
N2 Cr1 N12 88.45(7)
N5 Cr1 N12 168.70(6)
N9 Cr1 N12 96.44(6)
N2 Cr1 Cr2 88.46(5)
N5 Cr1 Cr2 86.75(5)
N9 Cr1 Cr2 86.09(5)
N12 Cr1 Cr2 83.03(4)
N8 Cr2 N11 86.60(7)
N8 Cr2 N6 90.99(7)
N11 Cr2 N6 171.99(7)
N8 Cr2 N3 171.73(6)
N11 Cr2 N3 92.49(6)
N6 Cr2 N3 88.80(6)
N8 Cr2 Cr1 88.23(5)
N11 Cr2 Cr1 86.26(5)
N6 Cr2 Cr1 86.03(5)
N3 Cr2 Cr1 83.50(5)
N8 Cr2 Cl4 100.81(5)
N11 Cr2 Cl4 92.83(5)
N6 Cr2 Cl4 95.12(5)
N3 Cr2 Cl4 87.44(5)
Cr1 Cr2 Cl4 170.848(19)
Zn2 Cl4 Cr2 82.368(17)
C2S O1S C3S 112.8(4)
C7S O2S C8S 107.5(3)
C1 N1 C5 119.09(18)
C1 N1 Zn1 110.73(13)
C5 N1 Zn1 129.97(14)
C5 N2 C6 117.60(17)
C5 N2 Cr1 126.20(13)
C6 N2 Cr1 113.78(12)
C10 N3 C6 118.07(17)
C10 N3 Cr2 121.73(13)
C6 N3 Cr2 120.01(13)
C15 N4 C11 119.40(18)
C15 N4 Zn1 119.37(13)
C11 N4 Zn1 119.49(14)
C16 N5 C15 118.52(17)
C16 N5 Cr1 116.67(13)
C15 N5 Cr1 124.81(13)
C20 N6 C16 118.79(17)
C20 N6 Cr2 121.55(13)
C16 N6 Cr2 119.58(13)
C25 N7 C21 119.77(18)
C25 N7 Zn2 118.38(13)
C21 N7 Zn2 121.82(14)
C26 N8 C25 116.45(16)
C26 N8 Cr2 117.79(13)
C25 N8 Cr2 125.63(13)
C30 N9 C26 118.60(17)
C30 N9 Cr1 121.10(13)
C26 N9 Cr1 120.17(13)
C31 N10 C35 119.32(18)
C31 N10 Zn2 113.37(14)
C35 N10 Zn2 127.04(14)
C35 N11 C36 115.41(16)
C35 N11 Cr2 128.69(13)
C36 N11 Cr2 112.39(12)
C36 N12 C40 118.05(17)
C36 N12 Cr1 118.40(13)
C40 N12 Cr1 123.37(13)
N1 C1 C2 124.3(2)
N1 C1 H1 117.8
C2 C1 H1 117.8
C2S C1S H1SA 109.5
C2S C1S H1SB 109.5
H1SA C1S H1SB 109.5
C2S C1S H1SC 109.5
H1SA C1S H1SC 109.5
H1SB C1S H1SC 109.5
C1 C2 C3 117.6(2)
C1 C2 H2 121.2
C3 C2 H2 121.2
O1S C2S C1S 106.5(5)
O1S C2S H2SA 110.4
C1S C2S H2SA 110.4
O1S C2S H2SB 110.4
C1S C2S H2SB 110.4
H2SA C2S H2SB 108.6
C4 C3 C2 119.2(2)
C4 C3 H3 120.4
C2 C3 H3 120.4
O1S C3S C4S 110.4(4)
O1S C3S H3SA 109.6
C4S C3S H3SA 109.6
O1S C3S H3SB 109.6
C4S C3S H3SB 109.6
H3SA C3S H3SB 108.1
C3 C4 C5 121.3(2)
C3 C4 H4 119.4
C5 C4 H4 119.4
C3S C4S H4SA 109.5
C3S C4S H4SB 109.5
H4SA C4S H4SB 109.5
C3S C4S H4SC 109.5
H4SA C4S H4SC 109.5
H4SB C4S H4SC 109.5
N1 C5 N2 118.43(18)
N1 C5 C4 118.50(18)
N2 C5 C4 122.88(18)
C6S C5S C8S 106.4(3)
C6S C5S H5SA 110.5
C8S C5S H5SA 110.5
C6S C5S H5SB 110.5
C8S C5S H5SB 110.5
H5SA C5S H5SB 108.6
N3 C6 N2 116.49(17)
N3 C6 C7 121.01(18)
N2 C6 C7 122.26(18)
C7S C6S C5S 101.4(3)
C7S C6S H6SA 111.5
C5S C6S H6SA 111.5
C7S C6S H6SB 111.5
C5S C6S H6SB 111.5
H6SA C6S H6SB 109.3
C8 C7 C6 119.63(19)
C8 C7 H7 120.2
C6 C7 H7 120.2
O2S C7S C6S 106.3(3)
O2S C7S H7SA 110.5
C6S C7S H7SA 110.5
O2S C7S H7SB 110.5
C6S C7S H7SB 110.5
H7SA C7S H7SB 108.7
C7 C8 C9 119.4(2)
C7 C8 H8 120.3
C9 C8 H8 120.3
O2S C8S C5S 105.4(3)
O2S C8S H8SA 110.7
C5S C8S H8SA 110.7
O2S C8S H8SB 110.7
C5S C8S H8SB 110.7
H8SA C8S H8SB 108.8
C10 C9 C8 118.32(19)
C10 C9 H9 120.8
C8 C9 H9 120.8
N3 C10 C9 123.54(19)
N3 C10 H10 118.2
C9 C10 H10 118.2
N4 C11 C12 123.2(2)
N4 C11 H11 118.4
C12 C11 H11 118.4
C11 C12 C13 117.7(2)
C11 C12 H12 121.1
C13 C12 H12 121.1
C14 C13 C12 120.1(2)
C14 C13 H13 119.9
C12 C13 H13 119.9
C13 C14 C15 119.5(2)
C13 C14 H14 120.2
C15 C14 H14 120.2
N4 C15 N5 116.43(18)
N4 C15 C14 119.71(18)
N5 C15 C14 123.81(18)
N6 C16 N5 116.68(17)
N6 C16 C17 119.84(18)
N5 C16 C17 123.14(18)
C18 C17 C16 120.41(19)
C18 C17 H17 119.8
C16 C17 H17 119.8
C17 C18 C19 119.2(2)
C17 C18 H18 120.4
C19 C18 H18 120.4
C20 C19 C18 118.3(2)
C20 C19 H19 120.9
C18 C19 H19 120.9
N6 C20 C19 123.44(19)
N6 C20 H20 118.3
C19 C20 H20 118.3
N7 C21 C22 122.71(19)
N7 C21 H21 118.6
C22 C21 H21 118.6
C21 C22 C23 117.96(19)
C21 C22 H22 121.0
C23 C22 H22 121.0
C24 C23 C22 119.7(2)
C24 C23 H23 120.2
C22 C23 H23 120.2
C23 C24 C25 119.67(19)
C23 C24 H24 120.2
C25 C24 H24 120.2
N7 C25 N8 117.46(17)
N7 C25 C24 120.13(18)
N8 C25 C24 122.38(18)
N9 C26 N8 117.22(17)
N9 C26 C27 119.81(18)
N8 C26 C27 122.82(18)
C28 C27 C26 120.16(19)
C28 C27 H27 119.9
C26 C27 H27 119.9
C27 C28 C29 119.8(2)
C27 C28 H28 120.1
C29 C28 H28 120.1
C30 C29 C28 117.9(2)
C30 C29 H29 121.0
C28 C29 H29 121.0
N9 C30 C29 123.73(19)
N9 C30 H30 118.1
C29 C30 H30 118.1
N10 C31 C32 123.8(2)
N10 C31 H31 118.1
C32 C31 H31 118.1
C31 C32 C33 117.8(2)
C31 C32 H32 121.1
C33 C32 H32 121.1
C34 C33 C32 119.5(2)
C34 C33 H33 120.3
C32 C33 H33 120.3
C33 C34 C35 120.49(19)
C33 C34 H34 119.8
C35 C34 H34 119.8
N10 C35 N11 118.95(18)
N10 C35 C34 119.04(18)
N11 C35 C34 121.93(18)
N12 C36 N11 116.71(17)
N12 C36 C37 121.15(18)
N11 C36 C37 121.98(18)
C38 C37 C36 119.63(19)
C38 C37 H37 120.2
C36 C37 H37 120.2
C37 C38 C39 119.09(19)
C37 C38 H38 120.5
C39 C38 H38 120.5
C40 C39 C38 118.37(19)
C40 C39 H39 120.8
C38 C39 H39 120.8
N12 C40 C39 123.47(19)
N12 C40 H40 118.3
C39 C40 H40 118.3

loop_
_geom_bond_atom_site_label_1
_geom_bond_atom_site_label_2
_geom_bond_distance
Zn1 N1 2.0324(17)
Zn1 N4 2.0426(18)
Zn1 Cl5 2.2167(5)
Zn1 Cl2 2.2322(5)
Zn2 N10 2.0113(17)
Zn2 N7 2.0263(17)
Zn2 Cl3 2.2324(5)
Zn2 Cl4 2.2611(5)
Cr1 N2 2.0689(17)
Cr1 N5 2.0894(17)
Cr1 N9 2.0943(17)
Cr1 N12 2.1527(17)
Cr1 Cr2 2.3819(4)
Cr2 N8 2.0718(17)
Cr2 N11 2.0990(17)
Cr2 N6 2.1000(17)
Cr2 N3 2.1424(17)
Cr2 Cl4 2.7049(6)
O1S C2S 1.426(5)
O1S C3S 1.445(5)
O2S C7S 1.443(4)
O2S C8S 1.445(4)
N1 C1 1.359(3)
N1 C5 1.363(3)
N2 C5 1.369(3)
N2 C6 1.393(2)
N3 C10 1.358(2)
N3 C6 1.359(2)
N4 C15 1.354(3)
N4 C11 1.360(3)
N5 C16 1.371(2)
N5 C15 1.378(2)
N6 C20 1.355(3)
N6 C16 1.363(2)
N7 C25 1.347(3)
N7 C21 1.352(3)
N8 C26 1.366(3)
N8 C25 1.394(2)
N9 C30 1.353(3)
N9 C26 1.366(2)
N10 C31 1.356(3)
N10 C35 1.360(3)
N11 C35 1.367(3)
N11 C36 1.392(2)
N12 C36 1.347(2)
N12 C40 1.356(3)
C1 C2 1.363(3)
C1 H1 0.9500
C1S C2S 1.518(8)
C1S H1SA 0.9800
C1S H1SB 0.9800
C1S H1SC 0.9800
C2 C3 1.402(3)
C2 H2 0.9500
C2S H2SA 0.9900
C2S H2SB 0.9900
C3 C4 1.370(3)
C3 H3 0.9500
C3S C4S 1.497(6)
C3S H3SA 0.9900
C3S H3SB 0.9900
C4 C5 1.418(3)
C4 H4 0.9500
C4S H4SA 0.9800
C4S H4SB 0.9800
C4S H4SC 0.9800
C5S C6S 1.483(5)
C5S C8S 1.487(5)
C5S H5SA 0.9900
C5S H5SB 0.9900
C6 C7 1.405(3)
C6S C7S 1.461(5)
C6S H6SA 0.9900
C6S H6SB 0.9900
C7 C8 1.378(3)
C7 H7 0.9500
C7S H7SA 0.9900
C7S H7SB 0.9900
C8 C9 1.394(3)
C8 H8 0.9500
C8S H8SA 0.9900
C8S H8SB 0.9900
C9 C10 1.373(3)
C9 H9 0.9500
C10 H10 0.9500
C11 C12 1.367(3)
C11 H11 0.9500
C12 C13 1.399(3)
C12 H12 0.9500
C13 C14 1.376(3)
C13 H13 0.9500
C14 C15 1.412(3)
C14 H14 0.9500
C16 C17 1.412(3)
C17 C18 1.372(3)
C17 H17 0.9500
C18 C19 1.398(3)
C18 H18 0.9500
C19 C20 1.375(3)
C19 H19 0.9500
C20 H20 0.9500
C21 C22 1.373(3)
C21 H21 0.9500
C22 C23 1.396(3)
C22 H22 0.9500
C23 C24 1.379(3)
C23 H23 0.9500
C24 C25 1.400(3)
C24 H24 0.9500
C26 C27 1.415(3)
C27 C28 1.368(3)
C27 H27 0.9500
C28 C29 1.395(3)
C28 H28 0.9500
C29 C30 1.374(3)
C29 H29 0.9500
C30 H30 0.9500
C31 C32 1.366(3)
C31 H31 0.9500
C32 C33 1.403(3)
C32 H32 0.9500
C33 C34 1.370(3)
C33 H33 0.9500
C34 C35 1.422(3)
C34 H34 0.9500
C36 C37 1.408(3)
C37 C38 1.373(3)
C37 H37 0.9500
C38 C39 1.396(3)
C38 H38 0.9500
C39 C40 1.372(3)
C39 H39 0.9500
C40 H40 0.9500

loop_
_geom_torsion_atom_site_label_1
_geom_torsion_atom_site_label_2
_geom_torsion_atom_site_label_3
_geom_torsion_atom_site_label_4
_geom_torsion
N2 Cr1 Cr2 N8 151.01(7)
N5 Cr1 Cr2 N8 64.46(7)
N9 Cr1 Cr2 N8 -23.37(7)
N12 Cr1 Cr2 N8 -120.36(6)
N2 Cr1 Cr2 N11 -122.28(7)
N5 Cr1 Cr2 N11 151.17(7)
N9 Cr1 Cr2 N11 63.34(6)
N12 Cr1 Cr2 N11 -33.65(6)
N2 Cr1 Cr2 N6 59.89(7)
N5 Cr1 Cr2 N6 -26.66(7)
N9 Cr1 Cr2 N6 -114.49(7)
N12 Cr1 Cr2 N6 148.52(7)
N2 Cr1 Cr2 N3 -29.35(6)
N5 Cr1 Cr2 N3 -115.90(6)
N9 Cr1 Cr2 N3 156.27(6)
N12 Cr1 Cr2 N3 59.28(6)
N2 Cr1 Cr2 Cl4 -37.66(13)
N5 Cr1 Cr2 Cl4 -124.22(12)
N9 Cr1 Cr2 Cl4 147.96(12)
N12 Cr1 Cr2 Cl4 50.97(13)
N10 Zn2 Cl4 Cr2 47.61(6)
N7 Zn2 Cl4 Cr2 -69.63(5)
Cl3 Zn2 Cl4 Cr2 175.77(2)
N8 Cr2 Cl4 Zn2 29.82(5)
N11 Cr2 Cl4 Zn2 -57.25(5)
N6 Cr2 Cl4 Zn2 121.82(5)
N3 Cr2 Cl4 Zn2 -149.62(5)
Cr1 Cr2 Cl4 Zn2 -141.35(11)
N4 Zn1 N1 C1 -85.50(15)
Cl5 Zn1 N1 C1 157.60(13)
Cl2 Zn1 N1 C1 30.36(15)
N4 Zn1 N1 C5 88.96(18)
Cl5 Zn1 N1 C5 -27.94(19)
Cl2 Zn1 N1 C5 -155.18(17)
N5 Cr1 N2 C5 -33.23(16)
N9 Cr1 N2 C5 -74.2(5)
N12 Cr1 N2 C5 156.86(17)
Cr2 Cr1 N2 C5 -120.07(16)
N5 Cr1 N2 C6 128.53(14)
N9 Cr1 N2 C6 87.6(5)
N12 Cr1 N2 C6 -41.37(14)
Cr2 Cr1 N2 C6 41.70(13)
N8 Cr2 N3 C10 -145.1(4)
N11 Cr2 N3 C10 -61.65(16)
N6 Cr2 N3 C10 126.26(15)
Cr1 Cr2 N3 C10 -147.60(15)
Cl4 Cr2 N3 C10 31.08(15)
N8 Cr2 N3 C6 29.7(5)
N11 Cr2 N3 C6 113.11(15)
N6 Cr2 N3 C6 -58.98(15)
Cr1 Cr2 N3 C6 27.16(14)
Cl4 Cr2 N3 C6 -154.16(14)
N1 Zn1 N4 C15 -28.15(16)
Cl5 Zn1 N4 C15 95.01(14)
Cl2 Zn1 N4 C15 -144.34(14)
N1 Zn1 N4 C11 136.73(15)
Cl5 Zn1 N4 C11 -100.11(15)
Cl2 Zn1 N4 C11 20.53(16)
N2 Cr1 N5 C16 -51.84(14)
N9 Cr1 N5 C16 123.04(14)
N12 Cr1 N5 C16 11.6(4)
Cr2 Cr1 N5 C16 36.82(14)
N2 Cr1 N5 C15 128.05(16)
N9 Cr1 N5 C15 -57.08(16)
N12 Cr1 N5 C15 -168.5(3)
Cr2 Cr1 N5 C15 -143.30(16)
N8 Cr2 N6 C20 121.53(17)
N11 Cr2 N6 C20 -166.1(4)
N3 Cr2 N6 C20 -66.74(16)
Cr1 Cr2 N6 C20 -150.31(16)
Cl4 Cr2 N6 C20 20.58(16)
N8 Cr2 N6 C16 -61.57(15)
N11 Cr2 N6 C16 10.8(6)
N3 Cr2 N6 C16 110.15(15)
Cr1 Cr2 N6 C16 26.59(14)
Cl4 Cr2 N6 C16 -162.52(14)
N10 Zn2 N7 C25 -42.63(16)
Cl3 Zn2 N7 C25 -157.36(14)
Cl4 Zn2 N7 C25 83.48(15)
N10 Zn2 N7 C21 135.12(16)
Cl3 Zn2 N7 C21 20.39(17)
Cl4 Zn2 N7 C21 -98.77(16)
N11 Cr2 N8 C26 -55.59(14)
N6 Cr2 N8 C26 116.77(14)
N3 Cr2 N8 C26 28.3(5)
Cr1 Cr2 N8 C26 30.77(14)
Cl4 Cr2 N8 C26 -147.83(13)
N11 Cr2 N8 C25 128.63(16)
N6 Cr2 N8 C25 -59.01(16)
N3 Cr2 N8 C25 -147.5(4)
Cr1 Cr2 N8 C25 -145.01(15)
Cl4 Cr2 N8 C25 36.39(16)
N2 Cr1 N9 C30 154.5(4)
N5 Cr1 N9 C30 113.54(16)
N12 Cr1 N9 C30 -77.04(16)
Cr2 Cr1 N9 C30 -159.56(15)
N2 Cr1 N9 C26 -21.3(5)
N5 Cr1 N9 C26 -62.20(15)
N12 Cr1 N9 C26 107.23(15)
Cr2 Cr1 N9 C26 24.70(14)
N7 Zn2 N10 C31 -81.76(16)
Cl3 Zn2 N10 C31 33.96(16)
Cl4 Zn2 N10 C31 165.47(13)
N7 Zn2 N10 C35 92.10(17)
Cl3 Zn2 N10 C35 -152.18(15)
Cl4 Zn2 N10 C35 -20.67(18)
N8 Cr2 N11 C35 -22.68(16)
N6 Cr2 N11 C35 -95.3(5)
N3 Cr2 N11 C35 165.55(16)
Cr1 Cr2 N11 C35 -111.13(16)
Cl4 Cr2 N11 C35 77.99(16)
N8 Cr2 N11 C36 134.87(13)
N6 Cr2 N11 C36 62.2(5)
N3 Cr2 N11 C36 -36.89(13)
Cr1 Cr2 N11 C36 46.43(12)
Cl4 Cr2 N11 C36 -124.45(13)
N2 Cr1 N12 C36 121.65(14)
N5 Cr1 N12 C36 58.4(4)
N9 Cr1 N12 C36 -52.23(15)
Cr2 Cr1 N12 C36 33.02(13)
N2 Cr1 N12 C40 -53.45(16)
N5 Cr1 N12 C40 -116.7(3)
N9 Cr1 N12 C40 132.67(16)
Cr2 Cr1 N12 C40 -142.08(15)
C5 N1 C1 C2 -0.2(3)
Zn1 N1 C1 C2 174.9(2)
N1 C1 C2 C3 0.1(4)
C3S O1S C2S C1S -176.1(4)
C1 C2 C3 C4 0.5(4)
C2S O1S C3S C4S 178.6(4)
C2 C3 C4 C5 -0.9(4)
C1 N1 C5 N2 174.95(19)
Zn1 N1 C5 N2 0.9(3)
C1 N1 C5 C4 -0.2(3)
Zn1 N1 C5 C4 -174.26(16)
C6 N2 C5 N1 163.43(18)
Cr1 N2 C5 N1 -35.4(3)
C6 N2 C5 C4 -21.7(3)
Cr1 N2 C5 C4 139.49(18)
C3 C4 C5 N1 0.7(3)
C3 C4 C5 N2 -174.2(2)
C10 N3 C6 N2 172.19(17)
Cr2 N3 C6 N2 -2.8(2)
C10 N3 C6 C7 -2.3(3)
Cr2 N3 C6 C7 -177.27(15)
C5 N2 C6 N3 133.33(19)
Cr1 N2 C6 N3 -30.1(2)
C5 N2 C6 C7 -52.2(3)
Cr1 N2 C6 C7 144.31(17)
C8S C5S C6S C7S -31.9(4)
N3 C6 C7 C8 1.7(3)
N2 C6 C7 C8 -172.5(2)
C8S O2S C7S C6S -27.2(4)
C5S C6S C7S O2S 36.1(4)
C6 C7 C8 C9 -0.1(3)
C7S O2S C8S C5S 6.4(4)
C6S C5S C8S O2S 16.3(4)
C7 C8 C9 C10 -0.7(3)
C6 N3 C10 C9 1.4(3)
Cr2 N3 C10 C9 176.31(16)
C8 C9 C10 N3 0.1(3)
C15 N4 C11 C12 3.2(3)
Zn1 N4 C11 C12 -161.69(17)
N4 C11 C12 C13 1.9(3)
C11 C12 C13 C14 -2.9(3)
C12 C13 C14 C15 -0.8(3)
C11 N4 C15 N5 170.66(18)
Zn1 N4 C15 N5 -24.4(2)
C11 N4 C15 C14 -7.0(3)
Zn1 N4 C15 C14 157.87(15)
C16 N5 C15 N4 142.02(18)
Cr1 N5 C15 N4 -37.9(2)
C16 N5 C15 C14 -40.4(3)
Cr1 N5 C15 C14 139.72(17)
C13 C14 C15 N4 5.9(3)
C13 C14 C15 N5 -171.59(19)
C20 N6 C16 N5 171.56(18)
Cr2 N6 C16 N5 -5.4(2)
C20 N6 C16 C17 -1.9(3)
Cr2 N6 C16 C17 -178.91(15)
C15 N5 C16 N6 154.72(18)
Cr1 N5 C16 N6 -25.4(2)
C15 N5 C16 C17 -32.0(3)
Cr1 N5 C16 C17 147.87(17)
N6 C16 C17 C18 1.9(3)
N5 C16 C17 C18 -171.1(2)
C16 C17 C18 C19 -0.8(4)
C17 C18 C19 C20 -0.3(4)
C16 N6 C20 C19 0.8(3)
Cr2 N6 C20 C19 177.76(18)
C18 C19 C20 N6 0.3(4)
C25 N7 C21 C22 1.3(3)
Zn2 N7 C21 C22 -176.45(17)
N7 C21 C22 C23 0.9(3)
C21 C22 C23 C24 -1.3(3)
C22 C23 C24 C25 -0.5(3)
C21 N7 C25 N8 175.20(18)
Zn2 N7 C25 N8 -7.0(2)
C21 N7 C25 C24 -3.1(3)
Zn2 N7 C25 C24 174.72(15)
C26 N8 C25 N7 127.47(19)
Cr2 N8 C25 N7 -56.7(2)
C26 N8 C25 C24 -54.3(3)
Cr2 N8 C25 C24 121.54(19)
C23 C24 C25 N7 2.7(3)
C23 C24 C25 N8 -175.49(19)
C30 N9 C26 N8 176.31(18)
Cr1 N9 C26 N8 -7.9(2)
C30 N9 C26 C27 0.6(3)
Cr1 N9 C26 C27 176.43(14)
C25 N8 C26 N9 156.82(17)
Cr2 N8 C26 N9 -19.3(2)
C25 N8 C26 C27 -27.6(3)
Cr2 N8 C26 C27 156.23(15)
N9 C26 C27 C28 -0.8(3)
N8 C26 C27 C28 -176.3(2)
C26 C27 C28 C29 0.1(3)
C27 C28 C29 C30 0.8(3)
C26 N9 C30 C29 0.4(3)
Cr1 N9 C30 C29 -175.43(17)
C28 C29 C30 N9 -1.1(3)
C35 N10 C31 C32 0.1(3)
Zn2 N10 C31 C32 174.46(19)
N10 C31 C32 C33 -0.4(4)
C31 C32 C33 C34 0.6(3)
C32 C33 C34 C35 -0.4(3)
C31 N10 C35 N11 176.99(18)
Zn2 N10 C35 N11 3.5(3)
C31 N10 C35 C34 0.1(3)
Zn2 N10 C35 C34 -173.40(14)
C36 N11 C35 N10 159.43(17)
Cr2 N11 C35 N10 -43.6(2)
C36 N11 C35 C34 -23.8(3)
Cr2 N11 C35 C34 133.19(17)
C33 C34 C35 N10 0.0(3)
C33 C34 C35 N11 -176.72(19)
C40 N12 C36 N11 169.56(17)
Cr1 N12 C36 N11 -5.8(2)
C40 N12 C36 C37 -5.9(3)
Cr1 N12 C36 C37 178.76(14)
C35 N11 C36 N12 129.01(18)
Cr2 N11 C36 N12 -31.7(2)
C35 N11 C36 C37 -55.6(3)
Cr2 N11 C36 C37 143.67(16)
N12 C36 C37 C38 4.0(3)
N11 C36 C37 C38 -171.19(19)
C36 C37 C38 C39 0.1(3)
C37 C38 C39 C40 -2.1(3)
C36 N12 C40 C39 3.9(3)
Cr1 N12 C40 C39 178.97(16)
C38 C39 C40 N12 0.2(3)

loop_
_platon_squeeze_void_nr
_platon_squeeze_void_average_x
_platon_squeeze_void_average_y
_platon_squeeze_void_average_z
_platon_squeeze_void_volume
_platon_squeeze_void_count_electrons
_platon_squeeze_void_content
1 0.000 0.500 0.500 169 40 ' '
